data_7134902
loop_
_publ_author_name
'Mercier, Gabriel M.'
'Rousset, Elodie'
'Oubaha, Ilyes'
'Bandyopadhyay, Kamalika'
'Pal, Amlan K.'
'Ciofini, Ilaria'
'Chamoreau, Lise-Marie'
'Marvaud, Val&#xe9;rie'
'Hanan, Garry S.'

_publ_section_title
;
 A ruthenium terpyridine complex showing stable photocatalytic hydrogen
 evolution under red light.
;
_journal_issue 77
_journal_name_full 'Chemical communications (Cambridge, England)'
_journal_page_first 14911
_journal_page_last 14914
_journal_paper_doi 10.1039/d5cc04303d
_journal_volume 61
_journal_year 2025
_chemical_formula_moiety 'C60 H40 N12 Ru, 2(F6 P), C4 H10 O, C3 H6 O, H2 O'
_chemical_formula_sum 'C67 H60 F12 N12 O3 P2 Ru'
_chemical_formula_weight 1472.28
_chemical_name_systematic '[Ru(py3tpy)2](PF6)2'
_chemical_properties_physical Light-sensitive,Photo-sensitive
_space_group_crystal_system monoclinic
_space_group_IT_number 14
_space_group_name_Hall '-P 2yn'
_space_group_name_H-M_alt 'P 1 21/n 1'
_atom_sites_solution_hydrogens geom
_atom_sites_solution_primary iterative
_atom_sites_solution_secondary difmap
_audit_creation_method SHELXL-2013
_audit_update_record
;
2025-07-28 deposited with the CCDC.	2025-08-19 downloaded from the CCDC.
;
_cell_angle_alpha 90
_cell_angle_beta 91.000(3)
_cell_angle_gamma 90
_cell_formula_units_Z 4
_cell_length_a 15.5210(7)
_cell_length_b 23.4518(10)
_cell_length_c 20.2925(9)
_cell_measurement_reflns_used 9930
_cell_measurement_temperature 200(2)
_cell_measurement_theta_max 23.3
_cell_measurement_theta_min 2.41
_cell_volume 7385.3(6)
_computing_cell_refinement 'Bruker SAINT'
_computing_data_collection 'Bruker APEX2'
_computing_data_reduction 'Bruker SAINT'
_computing_molecular_graphics 'DIAMOND (Brandenburg, 2006)'
_computing_publication_material 'WinGX publication routines (Farrugia, 2012)'
_computing_structure_refinement 'SHELXL-2013 (Sheldrick, 2013)'
_computing_structure_solution 'SHELXS-2013 (Sheldrick, 2008)'
_diffrn_ambient_temperature 200(2)
_diffrn_measured_fraction_theta_full 0.797
_diffrn_measured_fraction_theta_max 0.991
_diffrn_measurement_device_type 'Bruker APEX-II CCD'
_diffrn_measurement_method '\f and \w scans'
_diffrn_radiation_source 'fine-focus sealed tube'
_diffrn_radiation_type MoK\a
_diffrn_radiation_wavelength 0.71073
_diffrn_reflns_av_R_equivalents 0.0402
_diffrn_reflns_av_unetI/netI 0.0341
_diffrn_reflns_Laue_measured_fraction_full 0.797
_diffrn_reflns_Laue_measured_fraction_max 0.991
_diffrn_reflns_limit_h_max 17
_diffrn_reflns_limit_h_min -17
_diffrn_reflns_limit_k_max 26
_diffrn_reflns_limit_k_min -26
_diffrn_reflns_limit_l_max 22
_diffrn_reflns_limit_l_min -20
_diffrn_reflns_number 72246
_diffrn_reflns_point_group_measured_fraction_full 0.797
_diffrn_reflns_point_group_measured_fraction_max 0.991
_diffrn_reflns_theta_full 25.242
_diffrn_reflns_theta_max 23.367
_diffrn_reflns_theta_min 1.879
_exptl_absorpt_coefficient_mu 0.337
_exptl_absorpt_correction_T_max 0.862
_exptl_absorpt_correction_T_min 0.785
_exptl_absorpt_correction_type multi-scan
_exptl_absorpt_process_details
;
SADABS, Bruker AXS Inc., Madison, 
Wisconsin, USA. 
;
_exptl_crystal_colour 'dark red'
_exptl_crystal_density_diffrn 1.324
_exptl_crystal_density_method 'not measured'
_exptl_crystal_description block
_exptl_crystal_F_000 3008
_exptl_crystal_recrystallization_method 'Vapour slow diffusion of EtOEt through saturated acetone solution'
_exptl_crystal_size_max 0.27
_exptl_crystal_size_mid 0.18
_exptl_crystal_size_min 0.15
_refine_diff_density_max 1.272
_refine_diff_density_min -0.654
_refine_diff_density_rms 0.117
_refine_ls_extinction_method none
_refine_ls_goodness_of_fit_ref 1.104
_refine_ls_hydrogen_treatment constr
_refine_ls_matrix_type full
_refine_ls_number_parameters 848
_refine_ls_number_reflns 10659
_refine_ls_number_restraints 22
_refine_ls_restrained_S_all 1.111
_refine_ls_R_factor_all 0.1184
_refine_ls_R_factor_gt 0.0815
_refine_ls_shift/su_max 0.006
_refine_ls_shift/su_mean 0.000
_refine_ls_structure_factor_coef Fsqd
_refine_ls_weighting_details 'w=1/[\s^2^(Fo^2^)+(0.1450P)^2^+19.8876P] where P=(Fo^2^+2Fc^2^)/3'
_refine_ls_weighting_scheme calc
_refine_ls_wR_factor_gt 0.2248
_refine_ls_wR_factor_ref 0.2680
_reflns_Friedel_coverage 0.000
_reflns_number_gt 7414
_reflns_number_total 10659
_reflns_threshold_expression 'I > 2\s(I)'
_cod_data_source_file d5cc04303d2.cif
_cod_data_source_block shelx
_cod_depositor_comments 'Adding full bibliography for 7134902.cif.'
_cod_original_sg_symbol_H-M 'P 21/n'
_cod_database_code 7134902
_shelx_space_group_comment
;
The symmetry employed for this shelxl refinement is uniquely defined
by the following loop, which should always be used as a source of
symmetry information in preference to the above space-group names.
They are only intended as comments.
;
_shelxl_version_number 2013-4

loop_
_space_group_symop_operation_xyz
'x, y, z'
'-x+1/2, y+1/2, -z+1/2'
'-x, -y, -z'
'x-1/2, -y-1/2, z-1/2'

loop_
_atom_site_label
_atom_site_type_symbol
_atom_site_fract_x
_atom_site_fract_y
_atom_site_fract_z
_atom_site_U_iso_or_equiv
_atom_site_adp_type
_atom_site_occupancy
_atom_site_site_symmetry_order
_atom_site_calc_flag
_atom_site_refinement_flags_posn
_atom_site_refinement_flags_adp
_atom_site_refinement_flags_occupancy
_atom_site_disorder_assembly
_atom_site_disorder_group
Ru1 Ru 0.39952(4) 0.72371(2) 0.20893(2) 0.0460(2) Uani 1 1 d . . . . .
N1 N 0.3137(3) 0.6566(2) 0.2248(3) 0.0490(13) Uani 1 1 d . . . . .
N2 N 0.3584(4) 0.7066(2) 0.1181(3) 0.0494(14) Uani 1 1 d . . . . .
N3 N 0.4715(4) 0.7817(2) 0.1557(3) 0.0466(13) Uani 1 1 d . . . . .
N4 N 0.3101(4) 0.7856(2) 0.2321(3) 0.0470(13) Uani 1 1 d . . . . .
N5 N 0.4364(3) 0.7443(2) 0.2996(2) 0.0445(12) Uani 1 1 d . . . . .
N6 N 0.5063(3) 0.6715(2) 0.2221(2) 0.0470(13) Uani 1 1 d . . . . .
N7 N 0.0399(4) 0.4135(3) 0.2299(4) 0.0731(18) Uani 1 1 d . . . . .
N8 N 0.1778(5) 0.6774(4) -0.2015(4) 0.095(3) Uani 1 1 d . . . . .
N9 N 0.6529(10) 0.9689(5) -0.0725(5) 0.149(5) Uani 1 1 d . . . . .
N11 N 0.5534(6) 0.8158(5) 0.6263(4) 0.109(3) Uani 1 1 d . . . . .
N14 N 0.8724(9) 0.5055(6) 0.3098(6) 0.170(6) Uani 1 1 d . . . . .
N16 N 0.0710(7) 1.0276(4) 0.3331(8) 0.130(4) Uani 1 1 d . . . . .
C1 C 0.2964(5) 0.6299(3) 0.2808(3) 0.0562(18) Uani 1 1 d . . . . .
H1 H 0.3218 0.6436 0.3206 0.067 Uiso 1 1 calc R U . . .
C2 C 0.2434(5) 0.5837(3) 0.2830(3) 0.063(2) Uani 1 1 d . . . . .
H2 H 0.2330 0.5664 0.3244 0.075 Uiso 1 1 calc R U . . .
C3 C 0.2039(4) 0.5606(3) 0.2265(3) 0.0516(17) Uani 1 1 d . . . . .
C4 C 0.2219(4) 0.5897(3) 0.1679(3) 0.0525(17) Uani 1 1 d . . . . .
H4 H 0.1963 0.5771 0.1276 0.063 Uiso 1 1 calc R U . . .
C5 C 0.2756(4) 0.6360(3) 0.1679(3) 0.0493(16) Uani 1 1 d . . . . .
C6 C 0.2976(4) 0.6664(3) 0.1073(3) 0.0473(16) Uani 1 1 d . . . . .
C7 C 0.2618(5) 0.6589(3) 0.0456(3) 0.0531(17) Uani 1 1 d . . . . .
H7 H 0.2188 0.6306 0.0387 0.064 Uiso 1 1 calc R U . . .
C8 C 0.2885(5) 0.6928(3) -0.0073(3) 0.0532(17) Uani 1 1 d . . . . .
C9 C 0.3526(5) 0.7330(3) 0.0052(3) 0.0547(18) Uani 1 1 d . . . . .
H9 H 0.3736 0.7557 -0.0298 0.066 Uiso 1 1 calc R U . . .
C10 C 0.3859(5) 0.7402(3) 0.0678(3) 0.0529(17) Uani 1 1 d . . . . .
C11 C 0.4493(5) 0.7823(3) 0.0896(3) 0.0484(16) Uani 1 1 d . . . . .
C12 C 0.4862(5) 0.8201(3) 0.0472(4) 0.063(2) Uani 1 1 d . . . . .
H12 H 0.4701 0.8201 0.0019 0.076 Uiso 1 1 calc R U . . .
C13 C 0.5473(5) 0.8585(3) 0.0709(4) 0.066(2) Uani 1 1 d . . . . .
C14 C 0.5734(5) 0.8553(3) 0.1365(3) 0.064(2) Uani 1 1 d . . . . .
H14 H 0.6184 0.8790 0.1531 0.076 Uiso 1 1 calc R U . . .
C15 C 0.5331(4) 0.8173(3) 0.1768(3) 0.0510(17) Uani 1 1 d . . . . .
H15 H 0.5498 0.8162 0.2221 0.061 Uiso 1 1 calc R U . . .
C16 C 0.1477(4) 0.5100(3) 0.2272(3) 0.0541(17) Uani 1 1 d . . . . .
C17 C 0.1421(5) 0.4757(3) 0.2821(4) 0.0619(19) Uani 1 1 d . . . . .
H17 H 0.1753 0.4843 0.3206 0.074 Uiso 1 1 calc R U . . .
C18 C 0.0890(5) 0.4296(4) 0.2812(4) 0.070(2) Uani 1 1 d . . . . .
H18 H 0.0867 0.4071 0.3201 0.084 Uiso 1 1 calc R U . . .
C19 C 0.0463(5) 0.4473(4) 0.1772(4) 0.070(2) Uani 1 1 d . . . . .
H19 H 0.0127 0.4377 0.1392 0.084 Uiso 1 1 calc R U . . .
C20 C 0.0976(5) 0.4948(3) 0.1737(4) 0.0628(19) Uani 1 1 d . . . . .
H20 H 0.0984 0.5169 0.1345 0.075 Uiso 1 1 calc R U . . .
C21 C 0.2497(5) 0.6878(3) -0.0740(3) 0.0584(19) Uani 1 1 d . . . . .
C22 C 0.2011(6) 0.6408(4) -0.0931(4) 0.083(3) Uani 1 1 d . . . . .
H22 H 0.1914 0.6106 -0.0629 0.100 Uiso 1 1 calc R U . . .
C23 C 0.1671(7) 0.6384(5) -0.1557(4) 0.095(3) Uani 1 1 d . . . . .
H23 H 0.1331 0.6061 -0.1669 0.114 Uiso 1 1 calc R U . . .
C24 C 0.2239(6) 0.7225(4) -0.1827(4) 0.080(3) Uani 1 1 d . . . . .
H24 H 0.2331 0.7517 -0.2142 0.096 Uiso 1 1 calc R U . . .
C25 C 0.2587(5) 0.7295(4) -0.1216(4) 0.066(2) Uani 1 1 d . . . . .
H25 H 0.2896 0.7634 -0.1113 0.079 Uiso 1 1 calc R U . . .
C26 C 0.5845(6) 0.8991(4) 0.0240(4) 0.080(3) Uani 1 1 d . . . . .
C27 C 0.5330(8) 0.9239(5) -0.0250(5) 0.104(3) Uani 1 1 d . . . . .
H27 H 0.4726 0.9173 -0.0261 0.124 Uiso 1 1 calc R U . . .
C28 C 0.5703(9) 0.9582(5) -0.0719(5) 0.118(4) Uani 1 1 d . . . . .
H28 H 0.5344 0.9748 -0.1052 0.142 Uiso 1 1 calc R U . . .
C29 C 0.7027(11) 0.9459(7) -0.0264(7) 0.159(7) Uani 1 1 d . . . . .
H29 H 0.7629 0.9530 -0.0269 0.191 Uiso 1 1 calc R U . . .
C30 C 0.6689(8) 0.9110(6) 0.0240(5) 0.116(4) Uani 1 1 d . . . . .
H30 H 0.7059 0.8961 0.0576 0.140 Uiso 1 1 calc R U . . .
C31 C 0.2456(5) 0.8066(3) 0.1944(4) 0.065(2) Uani 1 1 d . . . . .
H31 H 0.2347 0.7898 0.1525 0.078 Uiso 1 1 calc R U . . .
C32 C 0.1951(5) 0.8509(4) 0.2136(4) 0.070(2) Uani 1 1 d . . . . .
H32 H 0.1503 0.8642 0.1850 0.084 Uiso 1 1 calc R U . . .
C33 C 0.2083(5) 0.8765(3) 0.2739(4) 0.066(2) Uani 1 1 d . . . . .
C34 C 0.2715(5) 0.8540(3) 0.3145(4) 0.0590(18) Uani 1 1 d . . . . .
H34 H 0.2809 0.8691 0.3574 0.071 Uiso 1 1 calc R U . . .
C35 C 0.3207(4) 0.8099(3) 0.2926(3) 0.0507(16) Uani 1 1 d . . . . .
C36 C 0.3937(5) 0.7854(3) 0.3322(3) 0.0491(16) Uani 1 1 d . . . . .
C37 C 0.4193(5) 0.8007(3) 0.3950(3) 0.0562(18) Uani 1 1 d . . . . .
H37 H 0.3893 0.8298 0.4177 0.067 Uiso 1 1 calc R U . . .
C38 C 0.4887(5) 0.7736(3) 0.4252(3) 0.0535(17) Uani 1 1 d . . . . .
C39 C 0.5317(5) 0.7318(3) 0.3912(3) 0.0518(17) Uani 1 1 d . . . . .
H39 H 0.5793 0.7126 0.4112 0.062 Uiso 1 1 calc R U . . .
C40 C 0.5051(4) 0.7179(3) 0.3279(3) 0.0430(15) Uani 1 1 d . . . . .
C41 C 0.5452(4) 0.6761(3) 0.2829(3) 0.0479(16) Uani 1 1 d . . . . .
C42 C 0.6159(5) 0.6436(3) 0.2995(3) 0.0570(18) Uani 1 1 d . . . . .
H42 H 0.6397 0.6462 0.3429 0.068 Uiso 1 1 calc R U . . .
C43 C 0.6535(5) 0.6072(3) 0.2543(4) 0.066(2) Uani 1 1 d . . . . .
C44 C 0.6133(5) 0.6046(3) 0.1932(3) 0.0611(19) Uani 1 1 d . . . . .
H44 H 0.6363 0.5804 0.1604 0.073 Uiso 1 1 calc R U . . .
C45 C 0.5415(5) 0.6359(3) 0.1787(3) 0.0535(17) Uani 1 1 d . . . . .
H45 H 0.5155 0.6323 0.1362 0.064 Uiso 1 1 calc R U . . .
C46 C 0.1583(5) 0.9289(4) 0.2953(5) 0.076(2) Uani 1 1 d . . . . .
C47 C 0.1147(7) 0.9620(4) 0.2489(6) 0.103(3) Uani 1 1 d . . . . .
H47 H 0.1130 0.9514 0.2038 0.123 Uiso 1 1 calc R U . . .
C48 C 0.0738(8) 1.0108(6) 0.2700(9) 0.119(4) Uani 1 1 d . . . . .
H48 H 0.0459 1.0340 0.2377 0.143 Uiso 1 1 calc R U . . .
C49 C 0.1141(7) 0.9968(4) 0.3750(7) 0.106(3) Uani 1 1 d . . . . .
H49 H 0.1151 1.0083 0.4199 0.127 Uiso 1 1 calc R U . . .
C50 C 0.1594(6) 0.9476(4) 0.3582(6) 0.093(3) Uani 1 1 d . . . . .
H50 H 0.1910 0.9272 0.3911 0.111 Uiso 1 1 calc R U . . .
C51 C 0.5126(5) 0.7892(4) 0.4944(4) 0.067(2) Uani 1 1 d . . . . .
C52 C 0.5039(6) 0.8444(4) 0.5173(4) 0.087(3) Uani 1 1 d . . . . .
H52 H 0.4847 0.8745 0.4892 0.105 Uiso 1 1 calc R U . . .
C53 C 0.5251(7) 0.8541(6) 0.5845(5) 0.107(4) Uani 1 1 d . . . . .
H53 H 0.5181 0.8918 0.6006 0.129 Uiso 1 1 calc R U . . .
C54 C 0.5620(7) 0.7640(7) 0.6030(5) 0.113(4) Uani 1 1 d . . . . .
H54 H 0.5821 0.7353 0.6325 0.136 Uiso 1 1 calc R U . . .
C55 C 0.5438(6) 0.7480(5) 0.5378(4) 0.082(3) Uani 1 1 d . . . . .
H55 H 0.5526 0.7099 0.5235 0.098 Uiso 1 1 calc R U . . .
C56 C 0.7292(6) 0.5724(4) 0.2731(4) 0.084(3) Uani 1 1 d . . . . .
C57 C 0.7475(8) 0.5582(5) 0.3373(5) 0.115(4) Uani 1 1 d . . . . .
H57 H 0.7111 0.5711 0.3714 0.138 Uiso 1 1 calc R U . . .
C58 C 0.8201(10) 0.5244(6) 0.3529(7) 0.146(6) Uani 1 1 d . . . . .
H58 H 0.8308 0.5150 0.3978 0.175 Uiso 1 1 calc R U . . .
C59 C 0.8534(11) 0.5181(8) 0.2477(8) 0.191(9) Uani 1 1 d . . . . .
H59 H 0.8882 0.5017 0.2147 0.229 Uiso 1 1 calc R U . . .
C60 C 0.7862(7) 0.5537(6) 0.2272(6) 0.120(4) Uani 1 1 d . . . . .
H60 H 0.7801 0.5648 0.1823 0.144 Uiso 1 1 calc R U . . .
P1 P 0.8182(4) 0.53347(14) 0.02518(14) 0.1222(13) Uani 1 1 d . . . . .
F1 F 0.8335(8) 0.5848(3) 0.0715(4) 0.197(5) Uani 1 1 d . . . . .
F2 F 0.8092(10) 0.4938(4) 0.0848(4) 0.242(7) Uani 1 1 d . . . . .
F3 F 0.8008(7) 0.4819(3) -0.0215(3) 0.182(4) Uani 1 1 d . . . . .
F4 F 0.8245(6) 0.5745(3) -0.0356(3) 0.146(3) Uani 1 1 d . . . . .
F5 F 0.7201(9) 0.5463(6) 0.0269(8) 0.252(6) Uani 1 1 d . . . . .
F6 F 0.9143(8) 0.5251(5) 0.0222(7) 0.230(5) Uani 1 1 d . . . . .
P2 P 0.2086(3) 0.88674(14) 0.02119(15) 0.1162(12) Uani 1 1 d . U . . .
F7 F 0.1995(12) 0.9466(4) -0.0062(5) 0.271(8) Uani 1 1 d . . . . .
F8 F 0.1542(5) 0.8664(3) -0.0380(3) 0.133(2) Uani 1 1 d . . . . .
F9 F 0.2170(5) 0.8242(3) 0.0448(4) 0.139(2) Uani 1 1 d . . . . .
F10 F 0.2686(11) 0.9025(6) 0.0792(5) 0.321(10) Uani 1 1 d . . . . .
F11 F 0.1290(9) 0.8915(6) 0.0661(4) 0.243(7) Uani 1 1 d . . . . .
F12 F 0.2884(6) 0.8783(7) -0.0238(6) 0.243(6) Uani 1 1 d . U . . .
O1 O 0.4657(8) 0.7949(5) -0.1162(6) 0.171(4) Uiso 1 1 d . . . . .
C80 C 0.5043(15) 0.7987(10) -0.1660(12) 0.185(7) Uiso 1 1 d . . . . .
C81 C 0.580(2) 0.7769(13) -0.1976(17) 0.340(19) Uiso 1 1 d D . . . .
H81A H 0.5996 0.7421 -0.1751 0.510 Uiso 1 1 calc R U . . .
H81B H 0.6261 0.8056 -0.1953 0.510 Uiso 1 1 calc R U . . .
H81C H 0.5665 0.7683 -0.2439 0.510 Uiso 1 1 calc R U . . .
C82 C 0.4806(19) 0.8478(14) -0.2036(16) 0.320(16) Uiso 1 1 d D . . . .
H82A H 0.4292 0.8654 -0.1848 0.480 Uiso 1 1 calc R U . . .
H82B H 0.4681 0.8366 -0.2493 0.480 Uiso 1 1 calc R U . . .
H82C H 0.5281 0.8753 -0.2027 0.480 Uiso 1 1 calc R U . . .
O2 O -0.0294(14) 0.8848(9) 0.4288(10) 0.169(8) Uiso 0.5 1 d D . P . .
C83 C -0.0840(15) 0.9330(10) 0.4199(11) 0.118(7) Uiso 0.5 1 d D . P . .
H83A H -0.0527 0.9688 0.4303 0.141 Uiso 0.5 1 calc R U P . .
H83B H -0.1351 0.9304 0.4484 0.141 Uiso 0.5 1 calc R U P . .
C84 C -0.0061(17) 0.8882(11) 0.4983(11) 0.134(9) Uiso 0.5 1 d D . P . .
H84A H -0.0542 0.8780 0.5275 0.161 Uiso 0.5 1 calc R U P . .
H84B H 0.0185 0.9257 0.5110 0.161 Uiso 0.5 1 calc R U P . .
C85 C 0.061(2) 0.8421(13) 0.4936(18) 0.179(13) Uiso 0.5 1 d D . P . .
H85A H 0.0874 0.8359 0.5371 0.268 Uiso 0.5 1 calc R U P . .
H85B H 0.1047 0.8536 0.4623 0.268 Uiso 0.5 1 calc R U P . .
H85C H 0.0331 0.8067 0.4784 0.268 Uiso 0.5 1 calc R U P . .
C86 C -0.111(2) 0.9307(16) 0.3451(13) 0.195(15) Uiso 0.5 1 d D . P . .
H86A H -0.1499 0.9626 0.3347 0.293 Uiso 0.5 1 calc R U P . .
H86B H -0.1410 0.8947 0.3358 0.293 Uiso 0.5 1 calc R U P . .
H86C H -0.0598 0.9333 0.3179 0.293 Uiso 0.5 1 calc R U P . .
O3 O -0.086(2) 0.8942(13) -0.0302(14) 0.283(16) Uiso 0.5 1 d D . P . .
C87 C -0.0483(16) 0.9235(11) -0.0841(12) 0.127(8) Uiso 0.5 1 d D . P . .
H87A H -0.0962 0.9330 -0.1150 0.152 Uiso 0.5 1 calc R U P . .
H87B H -0.0120 0.8952 -0.1069 0.152 Uiso 0.5 1 calc R U P . .
C88 C 0.004(2) 0.9756(14) -0.077(2) 0.210(16) Uiso 0.5 1 d D . P . .
H88A H 0.0218 0.9885 -0.1210 0.315 Uiso 0.5 1 calc R U P . .
H88B H 0.0556 0.9674 -0.0502 0.315 Uiso 0.5 1 calc R U P . .
H88C H -0.0297 1.0055 -0.0563 0.315 Uiso 0.5 1 calc R U P . .
C89 C -0.1463(16) 0.8556(11) -0.0655(12) 0.126(8) Uiso 0.5 1 d D . P . .
H89A H -0.1091 0.8287 -0.0898 0.151 Uiso 0.5 1 calc R U P . .
H89B H -0.1749 0.8796 -0.0995 0.151 Uiso 0.5 1 calc R U P . .
C90 C -0.216(3) 0.820(2) -0.038(3) 0.31(3) Uiso 0.5 1 d D . P . .
H90A H -0.2476 0.8007 -0.0741 0.467 Uiso 0.5 1 calc R U P . .
H90B H -0.2559 0.8438 -0.0135 0.467 Uiso 0.5 1 calc R U P . .
H90C H -0.1910 0.7909 -0.0085 0.467 Uiso 0.5 1 calc R U P . .
O1W O 0.273(3) 0.7710(17) -0.375(2) 0.307(19) Uiso 0.5 1 d . . P . .
O2W O 0.337(3) 0.6758(17) -0.342(2) 0.310(18) Uiso 0.5 1 d . . P . .

loop_
_atom_site_aniso_label
_atom_site_aniso_U_11
_atom_site_aniso_U_22
_atom_site_aniso_U_33
_atom_site_aniso_U_23
_atom_site_aniso_U_13
_atom_site_aniso_U_12
Ru1 0.0606(4) 0.0450(4) 0.0321(3) -0.0023(2) -0.0100(2) -0.0033(2)
N1 0.060(3) 0.052(3) 0.034(3) -0.005(2) -0.010(3) -0.003(3)
N2 0.056(3) 0.054(3) 0.038(3) -0.001(3) -0.010(3) -0.007(3)
N3 0.056(3) 0.045(3) 0.039(3) -0.001(2) -0.003(3) 0.002(3)
N4 0.054(3) 0.045(3) 0.042(3) -0.005(2) -0.010(3) -0.005(2)
N5 0.053(3) 0.043(3) 0.038(3) 0.001(2) -0.004(3) -0.004(3)
N6 0.063(3) 0.044(3) 0.035(3) -0.004(2) 0.000(3) -0.001(3)
N7 0.078(4) 0.067(4) 0.075(5) 0.002(4) 0.009(4) -0.018(4)
N8 0.096(5) 0.139(8) 0.049(4) -0.005(5) -0.020(4) -0.012(5)
N9 0.200(12) 0.174(11) 0.073(6) 0.028(7) -0.010(7) -0.098(10)
N11 0.099(6) 0.166(10) 0.059(5) -0.047(6) -0.026(5) 0.012(6)
N14 0.191(12) 0.209(13) 0.111(9) -0.030(9) -0.026(8) 0.131(11)
N16 0.103(7) 0.088(7) 0.200(13) 0.000(8) 0.002(8) 0.022(6)
C1 0.078(5) 0.056(4) 0.035(4) -0.002(3) -0.006(3) -0.002(4)
C2 0.089(5) 0.063(5) 0.037(4) 0.006(3) 0.004(4) -0.005(4)
C3 0.054(4) 0.059(4) 0.042(4) -0.004(3) 0.000(3) -0.001(3)
C4 0.057(4) 0.057(4) 0.044(4) -0.009(3) -0.008(3) -0.003(3)
C5 0.059(4) 0.053(4) 0.035(3) 0.000(3) -0.012(3) 0.000(3)
C6 0.054(4) 0.045(4) 0.043(4) -0.002(3) -0.006(3) -0.008(3)
C7 0.063(4) 0.057(4) 0.039(4) 0.000(3) -0.005(3) -0.011(3)
C8 0.063(4) 0.055(4) 0.040(4) -0.006(3) -0.011(3) -0.007(4)
C9 0.063(4) 0.061(5) 0.040(4) 0.008(3) -0.007(3) -0.006(3)
C10 0.067(4) 0.053(4) 0.038(4) 0.003(3) -0.014(3) -0.006(3)
C11 0.066(4) 0.049(4) 0.030(3) 0.003(3) -0.003(3) -0.006(3)
C12 0.080(5) 0.067(5) 0.042(4) -0.002(4) -0.004(4) -0.010(4)
C13 0.079(5) 0.066(5) 0.053(5) -0.001(4) 0.009(4) -0.015(4)
C14 0.086(5) 0.066(5) 0.039(4) -0.006(4) -0.007(4) -0.012(4)
C15 0.067(4) 0.047(4) 0.039(4) -0.003(3) -0.012(3) -0.008(3)
C16 0.058(4) 0.053(4) 0.051(4) -0.004(3) 0.003(3) -0.001(3)
C17 0.081(5) 0.054(5) 0.051(4) -0.003(4) 0.005(4) -0.007(4)
C18 0.088(6) 0.063(5) 0.059(5) -0.006(4) 0.005(4) -0.012(4)
C19 0.062(5) 0.073(6) 0.075(6) -0.013(5) -0.004(4) -0.008(4)
C20 0.066(5) 0.059(5) 0.063(5) 0.000(4) -0.001(4) -0.008(4)
C21 0.057(4) 0.076(5) 0.042(4) -0.002(4) -0.006(3) -0.008(4)
C22 0.100(6) 0.100(7) 0.049(5) 0.002(4) -0.024(4) -0.032(5)
C23 0.108(7) 0.120(8) 0.058(6) -0.003(6) -0.022(5) -0.042(6)
C24 0.089(6) 0.103(7) 0.048(5) 0.004(4) -0.017(5) -0.003(5)
C25 0.078(5) 0.079(6) 0.041(4) 0.001(4) -0.011(4) -0.018(4)
C26 0.103(7) 0.083(6) 0.056(5) -0.008(4) 0.009(5) -0.034(5)
C27 0.140(9) 0.100(8) 0.071(6) 0.023(6) 0.003(6) -0.027(7)
C28 0.149(11) 0.126(10) 0.079(7) 0.034(7) -0.002(7) -0.049(9)
C29 0.177(14) 0.198(15) 0.102(10) 0.026(10) 0.008(10) -0.113(12)
C30 0.124(9) 0.156(11) 0.069(6) 0.007(7) 0.003(6) -0.060(8)
C31 0.075(5) 0.061(5) 0.057(5) 0.000(4) -0.025(4) 0.003(4)
C32 0.063(5) 0.085(6) 0.062(5) 0.010(4) -0.017(4) 0.011(4)
C33 0.069(5) 0.057(5) 0.073(5) -0.003(4) -0.003(4) -0.009(4)
C34 0.067(5) 0.052(4) 0.057(4) -0.006(4) -0.004(4) 0.001(4)
C35 0.060(4) 0.047(4) 0.045(4) 0.001(3) -0.006(3) -0.004(3)
C36 0.063(4) 0.042(4) 0.042(4) -0.002(3) -0.001(3) -0.001(3)
C37 0.075(5) 0.057(4) 0.036(4) -0.007(3) -0.004(3) -0.004(4)
C38 0.064(4) 0.057(4) 0.039(4) -0.002(3) -0.007(3) -0.002(4)
C39 0.058(4) 0.065(5) 0.032(4) 0.001(3) -0.008(3) 0.004(3)
C40 0.054(4) 0.044(4) 0.031(3) -0.002(3) -0.006(3) -0.005(3)
C41 0.063(4) 0.046(4) 0.034(3) -0.003(3) -0.005(3) 0.001(3)
C42 0.076(5) 0.061(5) 0.034(4) 0.002(3) -0.007(3) 0.009(4)
C43 0.078(5) 0.066(5) 0.054(5) 0.003(4) 0.003(4) 0.014(4)
C44 0.081(5) 0.061(5) 0.041(4) -0.011(3) 0.006(4) 0.005(4)
C45 0.071(5) 0.049(4) 0.040(4) -0.005(3) -0.010(3) -0.005(4)
C46 0.058(5) 0.063(5) 0.107(7) 0.007(5) 0.004(5) 0.003(4)
C47 0.098(7) 0.084(7) 0.127(9) 0.004(6) -0.005(7) 0.023(6)
C48 0.096(8) 0.097(9) 0.164(13) 0.022(9) -0.004(9) 0.027(7)
C49 0.111(8) 0.070(7) 0.136(10) -0.008(7) 0.003(7) 0.020(6)
C50 0.088(7) 0.073(6) 0.117(9) -0.017(6) 0.003(6) 0.014(5)
C51 0.071(5) 0.090(6) 0.039(4) -0.020(4) -0.004(4) 0.003(4)
C52 0.095(6) 0.108(7) 0.058(5) -0.028(5) -0.010(5) 0.004(5)
C53 0.111(8) 0.140(10) 0.070(7) -0.051(7) -0.011(6) -0.009(7)
C54 0.112(8) 0.179(13) 0.048(6) -0.017(7) -0.022(5) 0.022(8)
C55 0.083(6) 0.125(8) 0.037(4) -0.014(5) -0.017(4) 0.023(6)
C56 0.097(6) 0.097(7) 0.057(5) -0.005(5) -0.009(5) 0.041(5)
C57 0.130(9) 0.129(9) 0.085(7) 0.011(7) -0.002(7) 0.055(8)
C58 0.168(12) 0.156(12) 0.115(10) 0.002(9) -0.004(9) 0.098(11)
C59 0.200(15) 0.26(2) 0.114(11) -0.066(12) -0.045(11) 0.156(15)
C60 0.114(8) 0.166(11) 0.081(7) -0.030(7) -0.007(6) 0.059(8)
P1 0.212(4) 0.091(2) 0.0641(17) -0.0082(15) 0.020(2) -0.030(2)
F1 0.363(14) 0.125(6) 0.106(5) -0.025(5) 0.056(7) -0.076(8)
F2 0.53(2) 0.116(6) 0.076(5) -0.003(4) 0.012(8) -0.087(9)
F3 0.356(13) 0.119(5) 0.072(4) -0.033(4) 0.039(6) -0.082(7)
F4 0.221(8) 0.127(5) 0.091(4) 0.023(4) -0.010(5) -0.048(5)
F5 0.211(11) 0.243(13) 0.304(17) -0.007(12) 0.073(11) -0.045(10)
F6 0.189(10) 0.183(10) 0.317(16) 0.017(10) -0.033(10) 0.016(8)
P2 0.173(3) 0.098(2) 0.0756(18) 0.0076(16) -0.044(2) -0.031(2)
F7 0.57(2) 0.095(6) 0.144(8) 0.005(5) -0.093(11) -0.034(10)
F8 0.173(6) 0.148(6) 0.076(4) -0.001(4) -0.035(4) -0.050(5)
F9 0.165(6) 0.128(5) 0.122(5) 0.036(4) -0.022(5) 0.004(5)
F10 0.47(2) 0.325(15) 0.162(9) 0.095(10) -0.180(12) -0.273(16)
F11 0.328(14) 0.311(14) 0.092(5) 0.034(7) 0.052(8) 0.179(12)
F12 0.141(7) 0.387(18) 0.200(10) 0.159(10) -0.012(6) -0.058(8)

loop_
_atom_type_symbol
_atom_type_description
_atom_type_scat_dispersion_real
_atom_type_scat_dispersion_imag
_atom_type_scat_source
C C 0.0033 0.0016 'International Tables Vol C Tables 4.2.6.8 and 6.1.1.4'
H H 0.0000 0.0000 'International Tables Vol C Tables 4.2.6.8 and 6.1.1.4'
F F 0.0171 0.0103 'International Tables Vol C Tables 4.2.6.8 and 6.1.1.4'
N N 0.0061 0.0033 'International Tables Vol C Tables 4.2.6.8 and 6.1.1.4'
P P 0.1023 0.0942 'International Tables Vol C Tables 4.2.6.8 and 6.1.1.4'
Ru Ru -1.2594 0.8363 'International Tables Vol C Tables 4.2.6.8 and 6.1.1.4'
O O 0.0106 0.0060 'International Tables Vol C Tables 4.2.6.8 and 6.1.1.4'

loop_
_geom_angle_atom_site_label_1
_geom_angle_atom_site_label_2
_geom_angle_atom_site_label_3
_geom_angle
_geom_angle_site_symmetry_1
_geom_angle_site_symmetry_3
_geom_angle_publ_flag
N5 Ru1 N2 177.0(2) . . ?
N5 Ru1 N4 78.6(2) . . ?
N2 Ru1 N4 98.5(2) . . ?
N5 Ru1 N6 78.9(2) . . ?
N2 Ru1 N6 104.1(2) . . ?
N4 Ru1 N6 157.4(2) . . ?
N5 Ru1 N3 100.1(2) . . ?
N2 Ru1 N3 79.4(2) . . ?
N4 Ru1 N3 91.6(2) . . ?
N6 Ru1 N3 91.0(2) . . ?
N5 Ru1 N1 102.4(2) . . ?
N2 Ru1 N1 78.1(2) . . ?
N4 Ru1 N1 93.5(2) . . ?
N6 Ru1 N1 92.6(2) . . ?
N3 Ru1 N1 157.5(2) . . ?
C1 N1 C5 117.6(6) . . ?
C1 N1 Ru1 128.7(4) . . ?
C5 N1 Ru1 113.6(4) . . ?
C6 N2 C10 120.6(5) . . ?
C6 N2 Ru1 120.4(4) . . ?
C10 N2 Ru1 118.6(4) . . ?
C15 N3 C11 118.1(6) . . ?
C15 N3 Ru1 129.2(4) . . ?
C11 N3 Ru1 112.7(4) . . ?
C31 N4 C35 116.0(6) . . ?
C31 N4 Ru1 128.6(5) . . ?
C35 N4 Ru1 115.3(4) . . ?
C36 N5 C40 120.6(5) . . ?
C36 N5 Ru1 119.6(4) . . ?
C40 N5 Ru1 119.8(4) . . ?
C45 N6 C41 117.6(6) . . ?
C45 N6 Ru1 128.3(4) . . ?
C41 N6 Ru1 114.1(4) . . ?
C18 N7 C19 114.0(7) . . ?
C23 N8 C24 115.0(7) . . ?
C28 N9 C29 118.6(11) . . ?
C53 N11 C54 116.0(9) . . ?
C58 N14 C59 116.0(11) . . ?
C49 N16 C48 116.0(11) . . ?
N1 C1 C2 122.3(6) . . ?
N1 C1 H1 118.8 . . ?
C2 C1 H1 118.8 . . ?
C1 C2 C3 122.5(7) . . ?
C1 C2 H2 118.8 . . ?
C3 C2 H2 118.8 . . ?
C2 C3 C4 114.5(6) . . ?
C2 C3 C16 123.7(6) . . ?
C4 C3 C16 121.8(6) . . ?
C5 C4 C3 121.1(6) . . ?
C5 C4 H4 119.4 . . ?
C3 C4 H4 119.4 . . ?
C4 C5 N1 122.0(6) . . ?
C4 C5 C6 122.5(6) . . ?
N1 C5 C6 115.5(6) . . ?
N2 C6 C7 120.6(6) . . ?
N2 C6 C5 112.1(5) . . ?
C7 C6 C5 127.2(6) . . ?
C6 C7 C8 120.3(6) . . ?
C6 C7 H7 119.9 . . ?
C8 C7 H7 119.9 . . ?
C9 C8 C7 117.7(6) . . ?
C9 C8 C21 120.0(6) . . ?
C7 C8 C21 122.3(6) . . ?
C10 C9 C8 120.5(7) . . ?
C10 C9 H9 119.7 . . ?
C8 C9 H9 119.7 . . ?
N2 C10 C9 120.3(6) . . ?
N2 C10 C11 112.5(5) . . ?
C9 C10 C11 127.2(6) . . ?
C12 C11 N3 121.1(6) . . ?
C12 C11 C10 122.5(6) . . ?
N3 C11 C10 116.4(6) . . ?
C11 C12 C13 119.7(7) . . ?
C11 C12 H12 120.2 . . ?
C13 C12 H12 120.2 . . ?
C14 C13 C12 118.9(7) . . ?
C14 C13 C26 123.0(7) . . ?
C12 C13 C26 118.0(7) . . ?
C15 C14 C13 118.7(7) . . ?
C15 C14 H14 120.7 . . ?
C13 C14 H14 120.7 . . ?
N3 C15 C14 123.2(6) . . ?
N3 C15 H15 118.4 . . ?
C14 C15 H15 118.4 . . ?
C20 C16 C17 116.4(7) . . ?
C20 C16 C3 121.9(7) . . ?
C17 C16 C3 121.6(6) . . ?
C18 C17 C16 120.0(7) . . ?
C18 C17 H17 120.0 . . ?
C16 C17 H17 120.0 . . ?
N7 C18 C17 125.0(8) . . ?
N7 C18 H18 117.5 . . ?
C17 C18 H18 117.5 . . ?
N7 C19 C20 125.1(8) . . ?
N7 C19 H19 117.5 . . ?
C20 C19 H19 117.5 . . ?
C19 C20 C16 119.5(8) . . ?
C19 C20 H20 120.3 . . ?
C16 C20 H20 120.3 . . ?
C25 C21 C22 115.4(7) . . ?
C25 C21 C8 122.5(7) . . ?
C22 C21 C8 122.0(7) . . ?
C23 C22 C21 119.4(9) . . ?
C23 C22 H22 120.3 . . ?
C21 C22 H22 120.3 . . ?
N8 C23 C22 125.2(9) . . ?
N8 C23 H23 117.4 . . ?
C22 C23 H23 117.4 . . ?
N8 C24 C25 124.4(9) . . ?
N8 C24 H24 117.8 . . ?
C25 C24 H24 117.8 . . ?
C24 C25 C21 120.6(8) . . ?
C24 C25 H25 119.7 . . ?
C21 C25 H25 119.7 . . ?
C30 C26 C27 117.6(9) . . ?
C30 C26 C13 122.0(10) . . ?
C27 C26 C13 120.3(9) . . ?
C28 C27 C26 119.6(11) . . ?
C28 C27 H27 120.2 . . ?
C26 C27 H27 120.2 . . ?
N9 C28 C27 122.7(12) . . ?
N9 C28 H28 118.7 . . ?
C27 C28 H28 118.7 . . ?
N9 C29 C30 122.0(13) . . ?
N9 C29 H29 119.0 . . ?
C30 C29 H29 119.0 . . ?
C26 C30 C29 119.6(12) . . ?
C26 C30 H30 120.2 . . ?
C29 C30 H30 120.2 . . ?
N4 C31 C32 122.9(7) . . ?
N4 C31 H31 118.5 . . ?
C32 C31 H31 118.5 . . ?
C31 C32 C33 120.7(7) . . ?
C31 C32 H32 119.7 . . ?
C33 C32 H32 119.7 . . ?
C32 C33 C34 117.3(7) . . ?
C32 C33 C46 122.6(8) . . ?
C34 C33 C46 120.1(8) . . ?
C35 C34 C33 119.6(7) . . ?
C35 C34 H34 120.2 . . ?
C33 C34 H34 120.2 . . ?
N4 C35 C34 123.4(6) . . ?
N4 C35 C36 113.8(6) . . ?
C34 C35 C36 122.8(6) . . ?
N5 C36 C37 120.2(6) . . ?
N5 C36 C35 112.7(6) . . ?
C37 C36 C35 127.0(6) . . ?
C36 C37 C38 120.1(7) . . ?
C36 C37 H37 120.0 . . ?
C38 C37 H37 120.0 . . ?
C39 C38 C37 119.0(6) . . ?
C39 C38 C51 122.1(7) . . ?
C37 C38 C51 118.9(7) . . ?
C38 C39 C40 119.6(6) . . ?
C38 C39 H39 120.2 . . ?
C40 C39 H39 120.2 . . ?
N5 C40 C39 120.6(6) . . ?
N5 C40 C41 112.1(5) . . ?
C39 C40 C41 127.3(6) . . ?
N6 C41 C42 121.1(6) . . ?
N6 C41 C40 115.1(6) . . ?
C42 C41 C40 123.9(6) . . ?
C41 C42 C43 121.5(6) . . ?
C41 C42 H42 119.2 . . ?
C43 C42 H42 119.2 . . ?
C44 C43 C42 115.6(7) . . ?
C44 C43 C56 123.6(7) . . ?
C42 C43 C56 120.7(7) . . ?
C45 C44 C43 121.7(7) . . ?
C45 C44 H44 119.2 . . ?
C43 C44 H44 119.2 . . ?
N6 C45 C44 122.5(6) . . ?
N6 C45 H45 118.8 . . ?
C44 C45 H45 118.8 . . ?
C50 C46 C47 117.2(9) . . ?
C50 C46 C33 122.3(8) . . ?
C47 C46 C33 120.3(9) . . ?
C48 C47 C46 118.5(12) . . ?
C48 C47 H47 120.8 . . ?
C46 C47 H47 120.8 . . ?
N16 C48 C47 124.2(13) . . ?
N16 C48 H48 117.9 . . ?
C47 C48 H48 117.9 . . ?
N16 C49 C50 123.9(12) . . ?
N16 C49 H49 118.1 . . ?
C50 C49 H49 118.1 . . ?
C46 C50 C49 120.1(11) . . ?
C46 C50 H50 119.9 . . ?
C49 C50 H50 119.9 . . ?
C52 C51 C55 118.3(7) . . ?
C52 C51 C38 121.5(8) . . ?
C55 C51 C38 120.3(7) . . ?
C51 C52 C53 116.8(10) . . ?
C51 C52 H52 121.6 . . ?
C53 C52 H52 121.6 . . ?
N11 C53 C52 125.8(11) . . ?
N11 C53 H53 117.1 . . ?
C52 C53 H53 117.1 . . ?
N11 C54 C55 124.7(11) . . ?
N11 C54 H54 117.6 . . ?
C55 C54 H54 117.6 . . ?
C51 C55 C54 118.3(10) . . ?
C51 C55 H55 120.8 . . ?
C54 C55 H55 120.8 . . ?
C57 C56 C60 116.4(9) . . ?
C57 C56 C43 122.1(8) . . ?
C60 C56 C43 121.5(8) . . ?
C56 C57 C58 120.1(11) . . ?
C56 C57 H57 119.9 . . ?
C58 C57 H57 119.9 . . ?
N14 C58 C57 123.6(13) . . ?
N14 C58 H58 118.2 . . ?
C57 C58 H58 118.2 . . ?
N14 C59 C60 124.9(12) . . ?
N14 C59 H59 117.5 . . ?
C60 C59 H59 117.5 . . ?
C56 C60 C59 118.5(12) . . ?
C56 C60 H60 120.7 . . ?
C59 C60 H60 120.7 . . ?
F6 P1 F2 93.3(9) . . ?
F6 P1 F1 89.1(7) . . ?
F2 P1 F1 90.5(4) . . ?
F6 P1 F5 176.2(7) . . ?
F2 P1 F5 89.8(8) . . ?
F1 P1 F5 88.6(7) . . ?
F6 P1 F3 92.1(7) . . ?
F2 P1 F3 89.5(4) . . ?
F1 P1 F3 178.8(8) . . ?
F5 P1 F3 90.2(7) . . ?
F6 P1 F4 88.4(7) . . ?
F2 P1 F4 178.3(8) . . ?
F1 P1 F4 89.4(4) . . ?
F5 P1 F4 88.5(7) . . ?
F3 P1 F4 90.6(4) . . ?
F7 P2 F8 87.4(5) . . ?
F7 P2 F10 96.3(7) . . ?
F8 P2 F10 174.7(9) . . ?
F7 P2 F9 176.5(5) . . ?
F8 P2 F9 89.5(4) . . ?
F10 P2 F9 86.7(6) . . ?
F7 P2 F11 94.6(8) . . ?
F8 P2 F11 92.8(6) . . ?
F10 P2 F11 90.7(8) . . ?
F9 P2 F11 87.1(6) . . ?
F7 P2 F12 88.5(8) . . ?
F8 P2 F12 86.3(5) . . ?
F10 P2 F12 90.1(9) . . ?
F9 P2 F12 89.8(6) . . ?
F11 P2 F12 176.8(8) . . ?
O1 C80 C82 113(2) . . ?
O1 C80 C81 141(3) . . ?
C82 C80 C81 105(2) . . ?
C80 C81 H81A 109.5 . . ?
C80 C81 H81B 109.5 . . ?
H81A C81 H81B 109.5 . . ?
C80 C81 H81C 109.5 . . ?
H81A C81 H81C 109.5 . . ?
H81B C81 H81C 109.5 . . ?
C80 C82 H82A 109.5 . . ?
C80 C82 H82B 109.5 . . ?
H82A C82 H82B 109.5 . . ?
C80 C82 H82C 109.5 . . ?
H82A C82 H82C 109.5 . . ?
H82B C82 H82C 109.5 . . ?
C83 O2 C84 102.5(17) . . ?
O2 C83 C86 104(2) . . ?
O2 C83 H83A 110.9 . . ?
C86 C83 H83A 110.9 . . ?
O2 C83 H83B 110.9 . . ?
C86 C83 H83B 110.9 . . ?
H83A C83 H83B 108.9 . . ?
O2 C84 C85 93(2) . . ?
O2 C84 H84A 113.0 . . ?
C85 C84 H84A 113.0 . . ?
O2 C84 H84B 113.0 . . ?
C85 C84 H84B 113.0 . . ?
H84A C84 H84B 110.4 . . ?
C84 C85 H85A 109.5 . . ?
C84 C85 H85B 109.5 . . ?
H85A C85 H85B 109.5 . . ?
C84 C85 H85C 109.5 . . ?
H85A C85 H85C 109.5 . . ?
H85B C85 H85C 109.5 . . ?
C83 C86 H86A 109.5 . . ?
C83 C86 H86B 109.5 . . ?
H86A C86 H86B 109.5 . . ?
C83 C86 H86C 109.5 . . ?
H86A C86 H86C 109.5 . . ?
H86B C86 H86C 109.5 . . ?
C87 O3 C89 101(2) . . ?
O3 C87 C88 124(2) . . ?
O3 C87 H87A 106.3 . . ?
C88 C87 H87A 106.3 . . ?
O3 C87 H87B 106.3 . . ?
C88 C87 H87B 106.3 . . ?
H87A C87 H87B 106.4 . . ?
C87 C88 H88A 109.5 . . ?
C87 C88 H88B 109.5 . . ?
H88A C88 H88B 109.5 . . ?
C87 C88 H88C 109.5 . . ?
H88A C88 H88C 109.5 . . ?
H88B C88 H88C 109.5 . . ?
O3 C89 C90 129(3) . . ?
O3 C89 H89A 105.1 . . ?
C90 C89 H89A 105.1 . . ?
O3 C89 H89B 105.1 . . ?
C90 C89 H89B 105.2 . . ?
H89A C89 H89B 105.9 . . ?
C89 C90 H90A 109.5 . . ?
C89 C90 H90B 109.5 . . ?
H90A C90 H90B 109.5 . . ?
C89 C90 H90C 109.5 . . ?
H90A C90 H90C 109.5 . . ?
H90B C90 H90C 109.5 . . ?

loop_
_geom_bond_atom_site_label_1
_geom_bond_atom_site_label_2
_geom_bond_distance
_geom_bond_site_symmetry_2
_geom_bond_publ_flag
Ru1 N5 1.977(5) . ?
Ru1 N2 1.980(5) . ?
Ru1 N4 2.068(5) . ?
Ru1 N6 2.073(5) . ?
Ru1 N3 2.076(5) . ?
Ru1 N1 2.091(5) . ?
N1 C1 1.328(8) . ?
N1 C5 1.376(8) . ?
N2 C6 1.348(8) . ?
N2 C10 1.365(9) . ?
N3 C15 1.335(8) . ?
N3 C11 1.379(8) . ?
N4 C31 1.342(9) . ?
N4 C35 1.361(8) . ?
N5 C36 1.350(8) . ?
N5 C40 1.352(8) . ?
N6 C45 1.337(9) . ?
N6 C41 1.369(8) . ?
N7 C18 1.335(10) . ?
N7 C19 1.337(10) . ?
N8 C23 1.317(12) . ?
N8 C24 1.330(11) . ?
N9 C28 1.306(16) . ?
N9 C29 1.319(18) . ?
N11 C53 1.306(15) . ?
N11 C54 1.312(15) . ?
N14 C58 1.283(16) . ?
N14 C59 1.322(17) . ?
N16 C49 1.294(15) . ?
N16 C48 1.341(17) . ?
C1 C2 1.363(10) . ?
C1 H1 0.9500 . ?
C2 C3 1.399(10) . ?
C2 H2 0.9500 . ?
C3 C4 1.403(10) . ?
C3 C16 1.473(10) . ?
C4 C5 1.370(9) . ?
C4 H4 0.9500 . ?
C5 C6 1.465(9) . ?
C6 C7 1.372(9) . ?
C7 C8 1.405(10) . ?
C7 H7 0.9500 . ?
C8 C9 1.391(10) . ?
C8 C21 1.478(9) . ?
C9 C10 1.372(10) . ?
C9 H9 0.9500 . ?
C10 C11 1.457(9) . ?
C11 C12 1.367(10) . ?
C12 C13 1.387(10) . ?
C12 H12 0.9500 . ?
C13 C14 1.387(10) . ?
C13 C26 1.471(11) . ?
C14 C15 1.368(10) . ?
C14 H14 0.9500 . ?
C15 H15 0.9500 . ?
C16 C20 1.373(10) . ?
C16 C17 1.378(10) . ?
C17 C18 1.359(11) . ?
C17 H17 0.9500 . ?
C18 H18 0.9500 . ?
C19 C20 1.371(11) . ?
C19 H19 0.9500 . ?
C20 H20 0.9500 . ?
C21 C25 1.384(10) . ?
C21 C22 1.386(11) . ?
C22 C23 1.368(11) . ?
C22 H22 0.9500 . ?
C23 H23 0.9500 . ?
C24 C25 1.353(11) . ?
C24 H24 0.9500 . ?
C25 H25 0.9500 . ?
C26 C30 1.339(14) . ?
C26 C27 1.392(14) . ?
C27 C28 1.383(14) . ?
C27 H27 0.9500 . ?
C28 H28 0.9500 . ?
C29 C30 1.419(16) . ?
C29 H29 0.9500 . ?
C30 H30 0.9500 . ?
C31 C32 1.364(11) . ?
C31 H31 0.9500 . ?
C32 C33 1.375(11) . ?
C32 H32 0.9500 . ?
C33 C34 1.376(11) . ?
C33 C46 1.519(12) . ?
C34 C35 1.364(10) . ?
C34 H34 0.9500 . ?
C35 C36 1.492(9) . ?
C36 C37 1.376(9) . ?
C37 C38 1.384(10) . ?
C37 H37 0.9500 . ?
C38 C39 1.379(10) . ?
C38 C51 1.491(10) . ?
C39 C40 1.380(9) . ?
C39 H39 0.9500 . ?
C40 C41 1.484(9) . ?
C41 C42 1.373(9) . ?
C42 C43 1.389(10) . ?
C42 H42 0.9500 . ?
C43 C44 1.380(10) . ?
C43 C56 1.475(11) . ?
C44 C45 1.362(10) . ?
C44 H44 0.9500 . ?
C45 H45 0.9500 . ?
C46 C50 1.350(13) . ?
C46 C47 1.387(13) . ?
C47 C48 1.379(16) . ?
C47 H47 0.9500 . ?
C48 H48 0.9500 . ?
C49 C50 1.396(13) . ?
C49 H49 0.9500 . ?
C50 H50 0.9500 . ?
C51 C52 1.383(12) . ?
C51 C55 1.389(12) . ?
C52 C53 1.415(13) . ?
C52 H52 0.9500 . ?
C53 H53 0.9500 . ?
C54 C55 1.400(12) . ?
C54 H54 0.9500 . ?
C55 H55 0.9500 . ?
C56 C57 1.368(13) . ?
C56 C60 1.369(13) . ?
C57 C58 1.409(15) . ?
C57 H57 0.9500 . ?
C58 H58 0.9500 . ?
C59 C60 1.394(16) . ?
C59 H59 0.9500 . ?
C60 H60 0.9500 . ?
P1 F6 1.506(12) . ?
P1 F2 1.534(8) . ?
P1 F1 1.544(8) . ?
P1 F5 1.554(13) . ?
P1 F3 1.557(7) . ?
P1 F4 1.569(7) . ?
P2 F7 1.515(9) . ?
P2 F8 1.532(6) . ?
P2 F10 1.534(9) . ?
P2 F9 1.548(7) . ?
P2 F11 1.552(11) . ?
P2 F12 1.564(12) . ?
O1 C80 1.19(2) . ?
C80 C82 1.43(3) . ?
C80 C81 1.45(3) . ?
C81 H81A 0.9800 . ?
C81 H81B 0.9800 . ?
C81 H81C 0.9800 . ?
C82 H82A 0.9800 . ?
C82 H82B 0.9800 . ?
C82 H82C 0.9800 . ?
O2 C83 1.424(17) . ?
O2 C84 1.451(17) . ?
C83 C86 1.571(18) . ?
C83 H83A 0.9900 . ?
C83 H83B 0.9900 . ?
C84 C85 1.501(12) . ?
C84 H84A 0.9900 . ?
C84 H84B 0.9900 . ?
C85 H85A 0.9800 . ?
C85 H85B 0.9800 . ?
C85 H85C 0.9800 . ?
C86 H86A 0.9800 . ?
C86 H86B 0.9800 . ?
C86 H86C 0.9800 . ?
O3 C87 1.426(18) . ?
O3 C89 1.478(18) . ?
C87 C88 1.474(18) . ?
C87 H87A 0.9900 . ?
C87 H87B 0.9900 . ?
C88 H88A 0.9800 . ?
C88 H88B 0.9800 . ?
C88 H88C 0.9800 . ?
C89 C90 1.489(19) . ?
C89 H89A 0.9900 . ?
C89 H89B 0.9900 . ?
C90 H90A 0.9800 . ?
C90 H90B 0.9800 . ?
C90 H90C 0.9800 . ?
